data_2002190
loop_
_publ_author_name
'Freund, H R'
'Mueller-Buschbaum, Hk'

_publ_section_title 'Zur Kenntnis von In2 Cu2 O5'
_journal_name_full
;
Zeitschrift fuer Anorganische und Allgemeine Chemie
;
_journal_page_first 103
_journal_page_last 106
_journal_paper_doi 10.1002/zaac.19784410113
_journal_volume 441
_journal_year 1978
_chemical_formula_structural 'In2 Cu2 O5'
_chemical_formula_sum 'Cu2 In2 O5'
_chemical_name_systematic 'Diindium dicopper oxide'
_space_group_IT_number 33
_symmetry_cell_setting orthorhombic
_symmetry_Int_Tables_number 33
_symmetry_space_group_name_Hall 'P -2bc 2a'
_symmetry_space_group_name_H-M 'P 21 n b'
_cell_angle_alpha 90
_cell_angle_beta 90
_cell_angle_gamma 90
_cell_formula_units_Z 4
_cell_length_a 12.32
_cell_length_b 10.557
_cell_length_c 3.281
_cell_volume 426.7
_refine_ls_R_factor_all 0.1
_cod_database_code 2002190

loop_
_symmetry_equiv_pos_as_xyz
x,y,z
1/2+x,-y,-z
1/2+x,1/2-y,1/2+z
x,1/2+y,1/2-z

loop_
_atom_site_label
_atom_site_type_symbol
_atom_site_symmetry_multiplicity
_atom_site_Wyckoff_symbol
_atom_site_fract_x
_atom_site_fract_y
_atom_site_fract_z
_atom_site_occupancy
_atom_site_attached_hydrogens
_atom_site_calc_flag
In1 In3+ 4 a 0. 0.2087 0.235 1. 0 d
In2 In3+ 4 a 0.3313 0.0333 0.2292 1. 0 d
Cu1 Cu2+ 4 a 0.1143 0.9953 0.6874 1. 0 d
Cu2 Cu2+ 4 a 0.2199 0.2606 0.6529 1. 0 d
O1 O2- 4 a 0.356 0.169 0.742 1. 0 d
O2 O2- 4 a 0.067 0.327 0.724 1. 0 d
O3 O2- 4 a 0.161 0.123 0.293 1. 0 d
O4 O2- 4 a 0.261 0.432 0.782 1. 0 d
O5 O2- 4 a 0.47 0.423 0.208 1. 0 d

loop_
_atom_type_symbol
_atom_type_oxidation_number
In3+ 3.000
Cu2+ 2.000
O2- -2.000
